data_2015147
loop_
_publ_author_name
'You, Zhong-Lu'

_publ_section_title
<i>catena</i>-Poly[[bis[\m-2,4-dichloro-6-(2-pyridylmethyliminomethyl)phenolato]dicadmium(II)]-di-\m-thiocyanato]
_journal_coeditor_code GA1113
_journal_issue 12
_journal_name_full 'Acta Crystallographica Section C'
_journal_page_first m532
_journal_page_last m534
_journal_paper_doi 10.1107/S0108270105036127
_journal_volume 61
_journal_year 2005
_chemical_formula_iupac '[Cd2 (C13 H9 Cl2 N2 O)2 (N C S)2]'
_chemical_formula_moiety 'C14 H9 Cd Cl2 N3 O S'
_chemical_formula_sum 'C14 H9 Cd Cl2 N3 O S'
_chemical_formula_weight 450.60
_chemical_name_systematic
;
Poly[bis[\m-2,4-dichloro-6-(2-pyridylmethyliminomethyl)phenolato]-di-\m-
thiocyanato-dicadmium(II)]
;
_space_group_IT_number 14
_symmetry_cell_setting monoclinic
_symmetry_space_group_name_Hall '-P 2ybc'
_symmetry_space_group_name_H-M 'P 1 21/c 1'
_atom_sites_solution_hydrogens geom
_atom_sites_solution_primary direct
_atom_sites_solution_secondary difmap
_audit_creation_method SHELXL-97
_cell_angle_alpha 90.00
_cell_angle_beta 111.9030(10)
_cell_angle_gamma 90.00
_cell_formula_units_Z 4
_cell_length_a 13.1310(10)
_cell_length_b 7.8290(10)
_cell_length_c 16.911(2)
_cell_measurement_reflns_used 5699
_cell_measurement_temperature 298(2)
_cell_measurement_theta_max 27.5
_cell_measurement_theta_min 2.5
_cell_volume 1613.0(3)
_computing_cell_refinement SMART
_computing_data_collection 'SMART (Bruker, 1998)'
_computing_data_reduction 'SAINT (Bruker, 1998)'
_computing_molecular_graphics 'SHELXTL (Sheldrick, 1997b)'
_computing_publication_material SHELXTL
_computing_structure_refinement 'SHELXL97 (Sheldrick, 1997a)'
_computing_structure_solution 'SHELXS97 (Sheldrick, 1997a)'
_diffrn_ambient_temperature 298(2)
_diffrn_measured_fraction_theta_full 0.985
_diffrn_measured_fraction_theta_max 0.985
_diffrn_measurement_device_type 'Bruker SMART CCD area-detector'
_diffrn_measurement_method '\w scan'
_diffrn_radiation_monochromator graphite
_diffrn_radiation_source 'fine-focus sealed tube'
_diffrn_radiation_type MoK\a
_diffrn_radiation_wavelength 0.71073
_diffrn_reflns_av_R_equivalents 0.0222
_diffrn_reflns_av_sigmaI/netI 0.0230
_diffrn_reflns_limit_h_max 17
_diffrn_reflns_limit_h_min -17
_diffrn_reflns_limit_k_max 9
_diffrn_reflns_limit_k_min -10
_diffrn_reflns_limit_l_max 21
_diffrn_reflns_limit_l_min -21
_diffrn_reflns_number 13342
_diffrn_reflns_theta_full 27.50
_diffrn_reflns_theta_max 27.50
_diffrn_reflns_theta_min 1.67
_diffrn_standards_decay_% 0
_diffrn_standards_number 0
_exptl_absorpt_coefficient_mu 1.817
_exptl_absorpt_correction_T_max 0.8115
_exptl_absorpt_correction_T_min 0.7127
_exptl_absorpt_correction_type multi-scan
_exptl_absorpt_process_details '(SADABS; Sheldrick, 1996)'
_exptl_crystal_colour colourless
_exptl_crystal_density_diffrn 1.855
_exptl_crystal_density_method 'not measured'
_exptl_crystal_description block
_exptl_crystal_F_000 880
_exptl_crystal_size_max 0.20
_exptl_crystal_size_mid 0.20
_exptl_crystal_size_min 0.12
_refine_diff_density_max 0.642
_refine_diff_density_min -0.458
_refine_ls_extinction_method none
_refine_ls_goodness_of_fit_ref 1.037
_refine_ls_hydrogen_treatment constr
_refine_ls_matrix_type full
_refine_ls_number_parameters 199
_refine_ls_number_reflns 3640
_refine_ls_number_restraints 0
_refine_ls_restrained_S_all 1.037
_refine_ls_R_factor_all 0.0350
_refine_ls_R_factor_gt 0.0281
_refine_ls_shift/su_max 0.000
_refine_ls_shift/su_mean 0.000
_refine_ls_structure_factor_coef Fsqd
_refine_ls_weighting_details 'calc w=1/[\s^2^(Fo^2^)+(0.0365P)^2^+0.562P] where P=(Fo^2^+2Fc^2^)/3'
_refine_ls_weighting_scheme calc
_refine_ls_wR_factor_gt 0.0678
_refine_ls_wR_factor_ref 0.0709
_reflns_number_gt 3085
_reflns_number_total 3640
_reflns_threshold_expression I>2\s(I)
_cod_data_source_file ga1113.cif
_cod_data_source_block I
_cod_depositor_comments
;
The following automatic conversions were performed:
'_symmetry_cell_setting' value 'Monoclinic' changed to 'monoclinic'
according to '/home/saulius/struct/CIF-dictionaries/cif_core.dic'
dictionary named 'cif_core.dic' version 2.4.1 from 2010-06-29.

Automatic conversion script
Id: cif_fix_enum 1527 2010-12-29 10:47:43Z saulius 

The following automatic conversions were performed:

'_symmetry_cell_setting' value 'Monoclinic' changed to 'monoclinic'
according to /home/saulius/struct/CIF-dictionaries/cif_core.dic
dictionary named 'cif_core.dic' version 2.4.1 from 2010-06-29.

Automatic conversion script
Id: cif_fix_values 1715 2011-07-08 13:25:40Z adriana 
;
_cod_original_sg_symbol_H-M 'P 21/c'
_cod_database_code 2015147
_cod_database_fobs_code 2015147

loop_
_symmetry_equiv_pos_as_xyz
'x, y, z'
'-x, y+1/2, -z+1/2'
'-x, -y, -z'
'x, -y-1/2, z-1/2'

loop_
_atom_site_label
_atom_site_fract_x
_atom_site_fract_y
_atom_site_fract_z
_atom_site_U_iso_or_equiv
_atom_site_adp_type
_atom_site_calc_flag
_atom_site_refinement_flags
_atom_site_occupancy
_atom_site_disorder_assembly
_atom_site_disorder_group
_atom_site_type_symbol
Cd1 0.437323(15) 0.32768(2) 0.530283(11) 0.04098(8) Uani d . 1 . . Cd
Cl1 0.79076(8) 0.22352(14) 0.51392(7) 0.0793(3) Uani d . 1 . . Cl
Cl2 1.00524(9) 0.33837(18) 0.84719(10) 0.1275(6) Uani d . 1 . . Cl
S1 0.67522(7) -0.16587(10) 0.60862(5) 0.0571(2) Uani d . 1 . . S
O1 0.60797(14) 0.4021(2) 0.53853(11) 0.0451(4) Uani d . 1 . . O
N1 0.50280(18) 0.4953(3) 0.65275(14) 0.0480(5) Uani d . 1 . . N
N2 0.29683(19) 0.3596(3) 0.58221(15) 0.0505(6) Uani d . 1 . . N
N3 0.5155(2) 0.0749(3) 0.60160(15) 0.0610(7) Uani d . 1 . . N
C1 0.6962(2) 0.4373(4) 0.69002(18) 0.0527(7) Uani d . 1 . . C
C2 0.6934(2) 0.3816(4) 0.61007(18) 0.0470(6) Uani d . 1 . . C
C3 0.7899(2) 0.3039(4) 0.6090(2) 0.0567(8) Uani d . 1 . . C
C4 0.8835(3) 0.2873(5) 0.6813(3) 0.0728(11) Uani d . 1 . . C
H4 0.9451 0.2323 0.6788 0.087 Uiso calc R 1 . . H
C5 0.8848(3) 0.3530(5) 0.7569(3) 0.0740(11) Uani d . 1 . . C
C6 0.7945(3) 0.4255(4) 0.7620(2) 0.0665(9) Uani d . 1 . . C
H6 0.7971 0.4686 0.8140 0.080 Uiso calc R 1 . . H
C7 0.6021(2) 0.5087(4) 0.70363(17) 0.0551(7) Uani d . 1 . . C
H7 0.6156 0.5693 0.7538 0.066 Uiso calc R 1 . . H
C8 0.4176(2) 0.5765(4) 0.67372(19) 0.0562(7) Uani d . 1 . . C
H8A 0.4029 0.6887 0.6475 0.067 Uiso calc R 1 . . H
H8B 0.4430 0.5917 0.7350 0.067 Uiso calc R 1 . . H
C9 0.3130(2) 0.4742(4) 0.64407(18) 0.0500(7) Uani d . 1 . . C
C10 0.2346(3) 0.5049(5) 0.6785(2) 0.0676(9) Uani d . 1 . . C
H10 0.2485 0.5817 0.7232 0.081 Uiso calc R 1 . . H
C11 0.1369(3) 0.4218(5) 0.6463(3) 0.0840(12) Uani d . 1 . . C
H11 0.0828 0.4430 0.6683 0.101 Uiso calc R 1 . . H
C12 0.1184(3) 0.3063(6) 0.5813(3) 0.0844(12) Uani d . 1 . . C
H12 0.0515 0.2499 0.5576 0.101 Uiso calc R 1 . . H
C13 0.2015(3) 0.2764(5) 0.5520(2) 0.0654(8) Uani d . 1 . . C
H13 0.1907 0.1952 0.5095 0.079 Uiso calc R 1 . . H
C14 0.5796(2) -0.0246(3) 0.60243(15) 0.0473(6) Uani d . 1 . . C

loop_
_atom_site_aniso_label
_atom_site_aniso_U_11
_atom_site_aniso_U_22
_atom_site_aniso_U_33
_atom_site_aniso_U_12
_atom_site_aniso_U_13
_atom_site_aniso_U_23
Cd1 0.03790(12) 0.04601(13) 0.03689(12) 0.00242(8) 0.01146(8) -0.00375(8)
Cl1 0.0645(5) 0.0926(6) 0.0925(7) 0.0280(5) 0.0430(5) 0.0215(5)
Cl2 0.0578(6) 0.1436(12) 0.1200(10) -0.0130(6) -0.0372(6) 0.0329(8)
S1 0.0512(4) 0.0554(4) 0.0502(4) 0.0036(3) 0.0022(3) -0.0099(3)
O1 0.0354(9) 0.0505(10) 0.0445(10) 0.0054(8) 0.0094(8) 0.0030(8)
N1 0.0508(13) 0.0499(13) 0.0402(12) 0.0024(11) 0.0135(10) -0.0049(10)
N2 0.0476(13) 0.0582(15) 0.0477(13) 0.0019(11) 0.0198(11) -0.0014(11)
N3 0.0769(18) 0.0533(15) 0.0448(14) 0.0156(14) 0.0135(12) -0.0030(11)
C1 0.0454(15) 0.0467(15) 0.0511(16) -0.0042(12) 0.0008(12) 0.0056(12)
C2 0.0364(14) 0.0431(14) 0.0544(17) -0.0008(11) 0.0088(12) 0.0105(12)
C3 0.0377(15) 0.0537(17) 0.075(2) 0.0015(12) 0.0164(14) 0.0200(14)
C4 0.0355(16) 0.071(2) 0.099(3) 0.0011(15) 0.0102(17) 0.035(2)
C5 0.0379(17) 0.070(2) 0.084(3) -0.0102(15) -0.0119(16) 0.0245(19)
C6 0.058(2) 0.0608(19) 0.0565(19) -0.0135(16) -0.0067(15) 0.0072(15)
C7 0.0647(19) 0.0538(17) 0.0370(14) -0.0027(14) 0.0076(13) -0.0033(12)
C8 0.0633(19) 0.0579(18) 0.0477(16) 0.0045(14) 0.0212(14) -0.0106(13)
C9 0.0589(17) 0.0483(16) 0.0487(15) 0.0121(13) 0.0267(13) 0.0083(12)
C10 0.079(2) 0.067(2) 0.074(2) 0.0120(18) 0.0490(19) 0.0021(17)
C11 0.082(3) 0.089(3) 0.110(3) 0.006(2) 0.069(2) 0.001(2)
C12 0.061(2) 0.105(3) 0.100(3) -0.010(2) 0.044(2) 0.003(2)
C13 0.0551(19) 0.074(2) 0.071(2) -0.0057(16) 0.0273(17) -0.0024(17)
C14 0.0617(17) 0.0416(14) 0.0310(12) -0.0027(13) 0.0085(12) 0.0015(10)

loop_
_atom_type_symbol
_atom_type_description
_atom_type_scat_dispersion_real
_atom_type_scat_dispersion_imag
_atom_type_scat_source
C C 0.0033 0.0016 'International Tables Vol C Tables 4.2.6.8 and 6.1.1.4'
H H 0.0000 0.0000 'International Tables Vol C Tables 4.2.6.8 and 6.1.1.4'
Cl Cl 0.1484 0.1585 'International Tables Vol C Tables 4.2.6.8 and 6.1.1.4'
N N 0.0061 0.0033 'International Tables Vol C Tables 4.2.6.8 and 6.1.1.4'
O O 0.0106 0.0060 'International Tables Vol C Tables 4.2.6.8 and 6.1.1.4'
S S 0.1246 0.1234 'International Tables Vol C Tables 4.2.6.8 and 6.1.1.4'
Cd Cd -0.8075 1.2024 'International Tables Vol C Tables 4.2.6.8 and 6.1.1.4'

loop_
_geom_angle_atom_site_label_1
_geom_angle_atom_site_label_2
_geom_angle_atom_site_label_3
_geom_angle_site_symmetry_1
_geom_angle_site_symmetry_3
_geom_angle
_geom_angle_publ_flag
O1 Cd1 N1 . . 76.82(7) y
O1 Cd1 N2 . . 148.29(8) y
N1 Cd1 N2 . . 71.72(8) y
O1 Cd1 N3 . . 87.28(9) y
N1 Cd1 N3 . . 94.16(8) y
N2 Cd1 N3 . . 98.77(9) y
O1 Cd1 O1 . 3_666 82.11(6) y
N1 Cd1 O1 . 3_666 82.88(7) y
N2 Cd1 O1 . 3_666 90.02(7) y
N3 Cd1 O1 . 3_666 169.37(8) y
O1 Cd1 S1 . 3_656 113.42(5) y
N1 Cd1 S1 . 3_656 168.00(6) y
N2 Cd1 S1 . 3_656 97.47(6) y
N3 Cd1 S1 . 3_656 92.62(6) y
O1 Cd1 S1 3_666 3_656 92.14(5) y
C14 S1 Cd1 . 3_656 96.15(9) y
C2 O1 Cd1 . . 120.55(17) ?
C2 O1 Cd1 . 3_666 121.95(17) ?
Cd1 O1 Cd1 . 3_666 97.89(6) ?
C7 N1 C8 . . 119.4(2) ?
C7 N1 Cd1 . . 126.4(2) ?
C8 N1 Cd1 . . 113.87(17) ?
C13 N2 C9 . . 118.8(3) ?
C13 N2 Cd1 . . 124.4(2) ?
C9 N2 Cd1 . . 116.77(19) ?
C14 N3 Cd1 . . 139.5(2) y
C2 C1 C6 . . 119.8(3) ?
C2 C1 C7 . . 123.5(2) ?
C6 C1 C7 . . 116.6(3) ?
O1 C2 C1 . . 123.6(3) ?
O1 C2 C3 . . 120.1(3) ?
C1 C2 C3 . . 116.3(3) ?
C4 C3 C2 . . 122.5(3) ?
C4 C3 Cl1 . . 118.4(3) ?
C2 C3 Cl1 . . 119.0(2) ?
C5 C4 C3 . . 119.1(4) ?
C5 C4 H4 . . 120.4 ?
C3 C4 H4 . . 120.4 ?
C6 C5 C4 . . 120.9(3) ?
C6 C5 Cl2 . . 120.3(4) ?
C4 C5 Cl2 . . 118.8(3) ?
C5 C6 C1 . . 121.1(4) ?
C5 C6 H6 . . 119.4 ?
C1 C6 H6 . . 119.4 ?
N1 C7 C1 . . 125.5(3) ?
N1 C7 H7 . . 117.3 ?
C1 C7 H7 . . 117.3 ?
N1 C8 C9 . . 112.3(2) ?
N1 C8 H8A . . 109.1 ?
C9 C8 H8A . . 109.1 ?
N1 C8 H8B . . 109.1 ?
C9 C8 H8B . . 109.1 ?
H8A C8 H8B . . 107.9 ?
N2 C9 C10 . . 121.5(3) ?
N2 C9 C8 . . 118.5(2) ?
C10 C9 C8 . . 119.9(3) ?
C11 C10 C9 . . 119.4(3) ?
C11 C10 H10 . . 120.3 ?
C9 C10 H10 . . 120.3 ?
C10 C11 C12 . . 119.6(3) ?
C10 C11 H11 . . 120.2 ?
C12 C11 H11 . . 120.2 ?
C11 C12 C13 . . 118.2(4) ?
C11 C12 H12 . . 120.9 ?
C13 C12 H12 . . 120.9 ?
N2 C13 C12 . . 122.4(4) ?
N2 C13 H13 . . 118.8 ?
C12 C13 H13 . . 118.8 ?
N3 C14 S1 . . 177.2(2) y

loop_
_geom_bond_atom_site_label_1
_geom_bond_atom_site_label_2
_geom_bond_site_symmetry_2
_geom_bond_distance
_geom_bond_publ_flag
Cd1 O1 . 2.269(2) y
Cd1 N1 . 2.328(2) y
Cd1 N2 . 2.334(2) y
Cd1 N3 . 2.345(3) y
Cd1 O1 3_666 2.381(2) y
Cd1 S1 3_656 2.5916(9) y
Cl1 C3 . 1.731(4) ?
Cl2 C5 . 1.745(3) ?
S1 C14 . 1.647(3) ?
S1 Cd1 3_656 2.5918(8) ?
O1 C2 . 1.317(3) ?
O1 Cd1 3_666 2.3805(19) ?
N1 C7 . 1.271(4) y
N1 C8 . 1.441(4) y
N2 C13 . 1.332(4) ?
N2 C9 . 1.334(4) ?
N3 C14 . 1.143(4) ?
C1 C2 . 1.408(4) ?
C1 C6 . 1.409(4) ?
C1 C7 . 1.451(4) ?
C2 C3 . 1.411(4) ?
C3 C4 . 1.379(4) ?
C4 C5 . 1.373(6) ?
C4 H4 . 0.9300 ?
C5 C6 . 1.346(5) ?
C6 H6 . 0.9300 ?
C7 H7 . 0.9300 ?
C8 C9 . 1.506(4) ?
C8 H8A . 0.9700 ?
C8 H8B . 0.9700 ?
C9 C10 . 1.379(4) ?
C10 C11 . 1.358(5) ?
C10 H10 . 0.9300 ?
C11 C12 . 1.374(6) ?
C11 H11 . 0.9300 ?
C12 C13 . 1.377(5) ?
C12 H12 . 0.9300 ?
C13 H13 . 0.9300 ?

loop_
_geom_hbond_atom_site_label_D
_geom_hbond_atom_site_label_H
_geom_hbond_atom_site_label_A
_geom_hbond_site_symmetry_A
_geom_hbond_distance_DH
_geom_hbond_distance_HA
_geom_hbond_distance_DA
_geom_hbond_angle_DHA
C8 H8B N3 2_656 0.97 2.61 3.566(2) 168
C10 H10 Cg5 3_666 0.93 2.86 3.736(2) 157
